data_1513898
loop_
_publ_author_name
'Liu, Huanhuan'
'Yang, Wen'
'Zhou, Weiqun'
'Xu, Yunlong'
'Xie, Juan'
'Li, Mengying'

_publ_section_title
;
 Crystal structures and antimicrobial activities of copper(II) complexes
 of fluorine-containing thioureido ligands
;
_journal_name_full 'Inorganica Chimica Acta'
_journal_page_first 387
_journal_page_last 394
_journal_paper_doi 10.1016/j.ica.2013.06.029
_journal_volume 405
_journal_year 2013
_chemical_formula_moiety 'C34 H30 Cu2 F4 N2 O10'
_chemical_formula_sum 'C34 H30 Cu2 F4 N2 O10'
_chemical_formula_weight 829.68
_chemical_name_systematic
; 
 ? 
;
_space_group_IT_number 14
_symmetry_cell_setting monoclinic
_symmetry_Int_Tables_number 14
_symmetry_space_group_name_Hall '-P 2yn'
_symmetry_space_group_name_H-M 'P 1 21/n 1'
_atom_sites_solution_hydrogens geom
_atom_sites_solution_primary direct
_atom_sites_solution_secondary difmap
_audit_creation_method SHELXL-97
_cell_angle_alpha 90.00
_cell_angle_beta 93.338(6)
_cell_angle_gamma 90.00
_cell_formula_units_Z 2
_cell_length_a 10.575(3)
_cell_length_b 10.434(3)
_cell_length_c 16.122(4)
_cell_measurement_reflns_used 4262
_cell_measurement_temperature 293(2)
_cell_measurement_theta_max 25.3
_cell_measurement_theta_min 3.1
_cell_volume 1775.9(8)
_computing_cell_refinement CrystalClear
_computing_data_collection CrystalClear
_computing_data_reduction CrystalStructure
_computing_publication_material 'CrystalStructure 3.8'
_computing_structure_refinement 'SHELXL-97 (Sheldrick, 1997)'
_computing_structure_solution 'SHELXS-97 (Sheldrick, 1990)'
_diffrn_ambient_temperature 293(2)
_diffrn_detector_area_resol_mean 7.31
_diffrn_measured_fraction_theta_full 0.978
_diffrn_measured_fraction_theta_max 0.978
_diffrn_measurement_device_type 'Rigaku Mercury'
_diffrn_measurement_method \w
_diffrn_radiation_monochromator graphite
_diffrn_radiation_source 'fine-focus sealed tube'
_diffrn_radiation_type MoK\a
_diffrn_radiation_wavelength 0.71070
_diffrn_reflns_av_R_equivalents 0.0662
_diffrn_reflns_av_sigmaI/netI 0.0635
_diffrn_reflns_limit_h_max 11
_diffrn_reflns_limit_h_min -12
_diffrn_reflns_limit_k_max 12
_diffrn_reflns_limit_k_min -12
_diffrn_reflns_limit_l_max 18
_diffrn_reflns_limit_l_min -16
_diffrn_reflns_number 13064
_diffrn_reflns_theta_full 24.50
_diffrn_reflns_theta_max 24.50
_diffrn_reflns_theta_min 3.07
_exptl_absorpt_coefficient_mu 1.277
_exptl_absorpt_correction_T_max 0.8829
_exptl_absorpt_correction_T_min 0.7006
_exptl_absorpt_correction_type multi-scan
_exptl_absorpt_process_details 'Jacobson, R. (1998) Private communication'
_exptl_crystal_colour blue
_exptl_crystal_density_diffrn 1.552
_exptl_crystal_density_method 'not measured'
_exptl_crystal_description block
_exptl_crystal_F_000 844
_exptl_crystal_size_max 0.30
_exptl_crystal_size_mid 0.20
_exptl_crystal_size_min 0.10
_refine_diff_density_max 0.440
_refine_diff_density_min -0.389
_refine_diff_density_rms 0.077
_refine_ls_extinction_method none
_refine_ls_goodness_of_fit_ref 1.000
_refine_ls_hydrogen_treatment constr
_refine_ls_matrix_type full
_refine_ls_number_parameters 238
_refine_ls_number_reflns 2895
_refine_ls_number_restraints 0
_refine_ls_restrained_S_all 1.000
_refine_ls_R_factor_all 0.0995
_refine_ls_R_factor_gt 0.0708
_refine_ls_shift/su_max 0.000
_refine_ls_shift/su_mean 0.000
_refine_ls_structure_factor_coef Fsqd
_refine_ls_weighting_details 'calc w=1/[\s^2^(Fo^2^)+(0.0501P)^2^+6.5153P] where P=(Fo^2^+2Fc^2^)/3'
_refine_ls_weighting_scheme calc
_refine_ls_wR_factor_gt 0.1356
_refine_ls_wR_factor_ref 0.1515
_reflns_number_gt 2203
_reflns_number_total 2895
_reflns_threshold_expression >2sigma(I)
_cod_data_source_file Cu2L34DMF2.cif.txt
_cod_data_source_block shelxl
_cod_original_cell_volume 1775.8(7)
_cod_database_code 1513898

loop_
_symmetry_equiv_pos_as_xyz
'x, y, z'
'-x+1/2, y+1/2, -z+1/2'
'-x, -y, -z'
'x-1/2, -y-1/2, z-1/2'

loop_
_atom_site_label
_atom_site_type_symbol
_atom_site_fract_x
_atom_site_fract_y
_atom_site_fract_z
_atom_site_U_iso_or_equiv
_atom_site_adp_type
_atom_site_occupancy
_atom_site_symmetry_multiplicity
_atom_site_calc_flag
_atom_site_refinement_flags
Cu1 Cu 0.10337(6) 0.43450(7) -0.01312(4) 0.0401(3) Uani 1 1 d .
O1 O 0.1512(4) 0.4858(5) 0.1006(2) 0.0556(12) Uani 1 1 d .
O2 O -0.0243(4) 0.5988(4) 0.1240(2) 0.0546(12) Uani 1 1 d .
O3 O 0.1589(4) 0.6018(4) -0.0547(3) 0.0550(11) Uani 1 1 d .
O4 O -0.0145(4) 0.7130(4) -0.0309(3) 0.0556(12) Uani 1 1 d .
O5 O 0.2828(4) 0.3505(4) -0.0362(2) 0.0514(11) Uani 1 1 d .
F1 F 0.0576(5) 0.7832(4) 0.2378(3) 0.0888(14) Uani 1 1 d .
F2 F 0.3218(5) 0.7121(5) -0.1498(3) 0.1073(18) Uani 1 1 d .
N1 N 0.4600(5) 0.3582(6) -0.1076(3) 0.0632(16) Uani 1 1 d .
C1 C 0.0820(6) 0.5529(6) 0.1453(3) 0.0452(15) Uani 1 1 d .
C2 C 0.1311(5) 0.5727(6) 0.2334(3) 0.0415(14) Uani 1 1 d .
C3 C 0.1174(6) 0.6842(7) 0.2765(4) 0.0539(17) Uani 1 1 d .
C4 C 0.1633(7) 0.7040(8) 0.3566(4) 0.068(2) Uani 1 1 d .
H4 H 0.1535 0.7826 0.3827 0.082 Uiso 1 1 calc R
C5 C 0.2238(7) 0.6047(8) 0.3966(4) 0.069(2) Uani 1 1 d .
H5 H 0.2548 0.6155 0.4514 0.082 Uiso 1 1 calc R
C6 C 0.2400(7) 0.4900(8) 0.3584(4) 0.069(2) Uani 1 1 d .
H6 H 0.2815 0.4230 0.3867 0.082 Uiso 1 1 calc R
C7 C 0.1936(6) 0.4741(7) 0.2764(4) 0.0603(19) Uani 1 1 d .
H7 H 0.2048 0.3959 0.2501 0.072 Uiso 1 1 calc R
C8 C 0.0942(6) 0.7016(6) -0.0577(4) 0.0465(15) Uani 1 1 d .
C9 C 0.1493(6) 0.8194(6) -0.0951(4) 0.0455(15) Uani 1 1 d .
C10 C 0.2573(7) 0.8223(7) -0.1380(5) 0.065(2) Uani 1 1 d .
C11 C 0.3045(8) 0.9311(9) -0.1714(6) 0.094(3) Uani 1 1 d .
H11 H 0.3772 0.9282 -0.2012 0.112 Uiso 1 1 calc R
C12 C 0.2426(9) 1.0454(8) -0.1603(5) 0.083(3) Uani 1 1 d .
H12 H 0.2752 1.1207 -0.1813 0.100 Uiso 1 1 calc R
C13 C 0.1335(8) 1.0494(7) -0.1184(5) 0.071(2) Uani 1 1 d .
H13 H 0.0912 1.1263 -0.1111 0.085 Uiso 1 1 calc R
C14 C 0.0882(7) 0.9362(7) -0.0875(4) 0.0576(17) Uani 1 1 d .
H14 H 0.0130 0.9383 -0.0603 0.069 Uiso 1 1 calc R
C15 C 0.3436(6) 0.3884(7) -0.0930(4) 0.0554(17) Uani 1 1 d .
H15 H 0.3027 0.4450 -0.1301 0.066 Uiso 1 1 calc R
C16 C 0.5278(9) 0.2717(13) -0.0532(6) 0.151(6) Uani 1 1 d .
H16A H 0.6101 0.3063 -0.0382 0.227 Uiso 1 1 calc R
H16B H 0.5368 0.1908 -0.0806 0.227 Uiso 1 1 calc R
H16C H 0.4823 0.2596 -0.0040 0.227 Uiso 1 1 calc R
C17 C 0.5277(9) 0.4079(10) -0.1762(6) 0.113(4) Uani 1 1 d .
H17A H 0.4783 0.4741 -0.2038 0.170 Uiso 1 1 calc R
H17B H 0.5420 0.3400 -0.2147 0.170 Uiso 1 1 calc R
H17C H 0.6075 0.4426 -0.1555 0.170 Uiso 1 1 calc R

loop_
_atom_site_aniso_label
_atom_site_aniso_U_11
_atom_site_aniso_U_22
_atom_site_aniso_U_33
_atom_site_aniso_U_23
_atom_site_aniso_U_13
_atom_site_aniso_U_12
Cu1 0.0360(4) 0.0452(5) 0.0392(4) -0.0011(3) 0.0033(3) 0.0048(3)
O1 0.050(3) 0.076(3) 0.040(2) -0.013(2) -0.001(2) 0.010(2)
O2 0.045(3) 0.075(3) 0.043(2) -0.008(2) -0.003(2) 0.014(2)
O3 0.048(3) 0.048(3) 0.071(3) 0.007(2) 0.019(2) 0.003(2)
O4 0.045(3) 0.052(3) 0.071(3) 0.006(2) 0.016(2) 0.006(2)
O5 0.046(3) 0.062(3) 0.047(2) 0.011(2) 0.011(2) 0.013(2)
F1 0.114(4) 0.065(3) 0.084(3) -0.014(2) -0.018(3) 0.006(3)
F2 0.100(4) 0.072(3) 0.158(5) 0.031(3) 0.074(3) 0.026(3)
N1 0.039(3) 0.085(4) 0.066(4) 0.012(3) 0.017(3) 0.009(3)
C1 0.048(4) 0.052(4) 0.036(3) -0.001(3) 0.004(3) -0.015(3)
C2 0.037(3) 0.051(4) 0.036(3) -0.003(3) 0.002(3) -0.003(3)
C3 0.056(4) 0.051(4) 0.054(4) -0.001(3) -0.003(3) -0.002(3)
C4 0.072(5) 0.076(5) 0.056(4) -0.018(4) -0.003(4) -0.009(4)
C5 0.068(5) 0.093(6) 0.043(4) -0.015(4) -0.009(4) -0.012(5)
C6 0.069(5) 0.080(6) 0.055(4) 0.010(4) -0.012(4) -0.001(4)
C7 0.063(5) 0.073(5) 0.045(4) -0.003(4) -0.003(3) -0.005(4)
C8 0.044(4) 0.047(4) 0.048(4) -0.009(3) 0.000(3) 0.005(3)
C9 0.044(4) 0.046(4) 0.047(3) 0.004(3) 0.005(3) -0.003(3)
C10 0.060(5) 0.052(4) 0.086(5) 0.015(4) 0.021(4) 0.011(4)
C11 0.076(6) 0.081(6) 0.128(8) 0.039(6) 0.044(5) -0.008(5)
C12 0.088(6) 0.062(6) 0.101(6) 0.026(5) 0.015(5) 0.000(5)
C13 0.080(6) 0.050(5) 0.081(5) -0.003(4) -0.003(4) -0.002(4)
C14 0.058(4) 0.052(4) 0.063(4) -0.004(4) 0.005(3) 0.004(4)
C15 0.048(4) 0.066(5) 0.053(4) 0.011(4) 0.010(3) 0.012(3)
C16 0.071(6) 0.267(16) 0.117(8) 0.067(9) 0.025(6) 0.092(9)
C17 0.084(7) 0.136(9) 0.125(8) 0.027(7) 0.058(6) 0.009(6)

loop_
_atom_type_symbol
_atom_type_description
_atom_type_scat_dispersion_real
_atom_type_scat_dispersion_imag
_atom_type_scat_source
C C 0.0033 0.0016 'International Tables Vol C Tables 4.2.6.8 and 6.1.1.4'
H H 0.0000 0.0000 'International Tables Vol C Tables 4.2.6.8 and 6.1.1.4'
N N 0.0061 0.0033 'International Tables Vol C Tables 4.2.6.8 and 6.1.1.4'
O O 0.0106 0.0060 'International Tables Vol C Tables 4.2.6.8 and 6.1.1.4'
Cu Cu 0.3201 1.2651 'International Tables Vol C Tables 4.2.6.8 and 6.1.1.4'
S S 0.1246 0.1234 'International Tables Vol C Tables 4.2.6.8 and 6.1.1.4'
F F 0.0171 0.0103 'International Tables Vol C Tables 4.2.6.8 and 6.1.1.4'

loop_
_geom_angle_atom_site_label_1
_geom_angle_atom_site_label_2
_geom_angle_atom_site_label_3
_geom_angle
_geom_angle_site_symmetry_1
_geom_angle_site_symmetry_3
O1 Cu1 O4 88.79(19) . 3_565
O1 Cu1 O2 168.72(17) . 3_565
O4 Cu1 O2 90.15(19) 3_565 3_565
O1 Cu1 O3 90.64(19) . .
O4 Cu1 O3 167.96(17) 3_565 .
O2 Cu1 O3 88.06(19) 3_565 .
O1 Cu1 O5 95.23(17) . .
O4 Cu1 O5 100.96(17) 3_565 .
O2 Cu1 O5 96.00(17) 3_565 .
O3 Cu1 O5 91.07(17) . .
O1 Cu1 Cu1 83.05(13) . 3_565
O4 Cu1 Cu1 85.95(13) 3_565 3_565
O2 Cu1 Cu1 85.68(13) 3_565 3_565
O3 Cu1 Cu1 82.04(13) . 3_565
O5 Cu1 Cu1 172.87(13) . 3_565
C1 O1 Cu1 124.1(4) . .
C1 O2 Cu1 120.8(4) . 3_565
C8 O3 Cu1 125.4(4) . .
C8 O4 Cu1 121.2(4) . 3_565
C15 O5 Cu1 120.7(4) . .
C15 N1 C16 119.3(6) . .
C15 N1 C17 124.4(7) . .
C16 N1 C17 116.4(6) . .
O2 C1 O1 126.4(5) . .
O2 C1 C2 117.7(5) . .
O1 C1 C2 115.8(6) . .
C3 C2 C7 115.9(5) . .
C3 C2 C1 124.0(6) . .
C7 C2 C1 120.1(6) . .
F1 C3 C2 118.6(5) . .
F1 C3 C4 116.9(6) . .
C2 C3 C4 124.5(7) . .
C5 C4 C3 117.6(7) . .
C5 C4 H4 121.2 . .
C3 C4 H4 121.2 . .
C4 C5 C6 121.5(6) . .
C4 C5 H5 119.3 . .
C6 C5 H5 119.3 . .
C5 C6 C7 119.2(7) . .
C5 C6 H6 120.4 . .
C7 C6 H6 120.4 . .
C2 C7 C6 121.2(7) . .
C2 C7 H7 119.4 . .
C6 C7 H7 119.4 . .
O3 C8 O4 125.3(6) . .
O3 C8 C9 118.3(6) . .
O4 C8 C9 116.4(6) . .
C10 C9 C14 115.5(6) . .
C10 C9 C8 125.1(6) . .
C14 C9 C8 119.4(6) . .
F2 C10 C11 116.9(7) . .
F2 C10 C9 119.5(6) . .
C11 C10 C9 123.6(7) . .
C10 C11 C12 118.8(7) . .
C10 C11 H11 120.6 . .
C12 C11 H11 120.6 . .
C13 C12 C11 120.7(8) . .
C13 C12 H12 119.6 . .
C11 C12 H12 119.6 . .
C12 C13 C14 118.2(7) . .
C12 C13 H13 120.9 . .
C14 C13 H13 120.9 . .
C13 C14 C9 123.2(7) . .
C13 C14 H14 118.4 . .
C9 C14 H14 118.4 . .
O5 C15 N1 127.1(6) . .
O5 C15 H15 116.5 . .
N1 C15 H15 116.5 . .
N1 C16 H16A 109.5 . .
N1 C16 H16B 109.5 . .
H16A C16 H16B 109.5 . .
N1 C16 H16C 109.5 . .
H16A C16 H16C 109.5 . .
H16B C16 H16C 109.5 . .
N1 C17 H17A 109.5 . .
N1 C17 H17B 109.5 . .
H17A C17 H17B 109.5 . .
N1 C17 H17C 109.5 . .
H17A C17 H17C 109.5 . .
H17B C17 H17C 109.5 . .

loop_
_geom_bond_atom_site_label_1
_geom_bond_atom_site_label_2
_geom_bond_distance
_geom_bond_site_symmetry_2
Cu1 O1 1.948(4) .
Cu1 O4 1.958(4) 3_565
Cu1 O2 1.959(4) 3_565
Cu1 O3 1.972(4) .
Cu1 O5 2.142(4) .
Cu1 Cu1 2.6334(14) 3_565
O1 C1 1.268(7) .
O2 C1 1.252(7) .
O2 Cu1 1.959(4) 3_565
O3 C8 1.245(7) .
O4 C8 1.257(7) .
O4 Cu1 1.958(4) 3_565
O5 C15 1.215(7) .
F1 C3 1.346(7) .
F2 C10 1.357(8) .
N1 C15 1.306(8) .
N1 C16 1.423(10) .
N1 C17 1.448(9) .
C1 C2 1.496(8) .
C2 C3 1.367(8) .
C2 C7 1.387(9) .
C3 C4 1.369(9) .
C4 C5 1.360(10) .
C4 H4 0.9300 .
C5 C6 1.363(10) .
C5 H5 0.9300 .
C6 C7 1.392(9) .
C6 H6 0.9300 .
C7 H7 0.9300 .
C8 C9 1.501(8) .
C9 C10 1.371(9) .
C9 C14 1.388(8) .
C10 C11 1.363(10) .
C11 C12 1.377(11) .
C11 H11 0.9300 .
C12 C13 1.371(11) .
C12 H12 0.9300 .
C13 C14 1.378(9) .
C13 H13 0.9300 .
C14 H14 0.9300 .
C15 H15 0.9300 .
C16 H16A 0.9600 .
C16 H16B 0.9600 .
C16 H16C 0.9600 .
C17 H17A 0.9600 .
C17 H17B 0.9600 .
C17 H17C 0.9600 .

loop_
_geom_torsion_atom_site_label_1
_geom_torsion_atom_site_label_2
_geom_torsion_atom_site_label_3
_geom_torsion_atom_site_label_4
_geom_torsion
_geom_torsion_site_symmetry_1
O4 Cu1 O1 C1 -85.5(5) 3_565
O2 Cu1 O1 C1 -0.8(13) 3_565
O3 Cu1 O1 C1 82.5(5) .
O5 Cu1 O1 C1 173.6(5) .
Cu1 Cu1 O1 C1 0.6(5) 3_565
O1 Cu1 O3 C8 -83.8(5) .
O4 Cu1 O3 C8 3.4(12) 3_565
O2 Cu1 O3 C8 85.0(5) 3_565
O5 Cu1 O3 C8 -179.0(5) .
Cu1 Cu1 O3 C8 -0.9(5) 3_565
O1 Cu1 O5 C15 -122.0(5) .
O4 Cu1 O5 C15 148.2(5) 3_565
O2 Cu1 O5 C15 56.9(5) 3_565
O3 Cu1 O5 C15 -31.3(5) .
Cu1 Cu1 O5 C15 -46.3(12) 3_565
Cu1 O2 C1 O1 2.1(9) 3_565
Cu1 O2 C1 C2 -174.7(4) 3_565
Cu1 O1 C1 O2 -1.8(9) .
Cu1 O1 C1 C2 175.0(4) .
O2 C1 C2 C3 -39.8(9) .
O1 C1 C2 C3 143.1(6) .
O2 C1 C2 C7 139.6(6) .
O1 C1 C2 C7 -37.6(8) .
C7 C2 C3 F1 179.9(6) .
C1 C2 C3 F1 -0.7(9) .
C7 C2 C3 C4 1.6(10) .
C1 C2 C3 C4 -179.1(6) .
F1 C3 C4 C5 179.8(7) .
C2 C3 C4 C5 -1.8(11) .
C3 C4 C5 C6 0.9(11) .
C4 C5 C6 C7 0.0(12) .
C3 C2 C7 C6 -0.5(9) .
C1 C2 C7 C6 -179.9(6) .
C5 C6 C7 C2 -0.2(11) .
Cu1 O3 C8 O4 3.7(9) .
Cu1 O3 C8 C9 -177.2(4) .
Cu1 O4 C8 O3 -4.8(9) 3_565
Cu1 O4 C8 C9 176.1(4) 3_565
O3 C8 C9 C10 10.6(10) .
O4 C8 C9 C10 -170.2(6) .
O3 C8 C9 C14 -170.1(6) .
O4 C8 C9 C14 9.2(8) .
C14 C9 C10 F2 -178.7(6) .
C8 C9 C10 F2 0.7(11) .
C14 C9 C10 C11 0.4(11) .
C8 C9 C10 C11 179.8(7) .
F2 C10 C11 C12 -179.4(8) .
C9 C10 C11 C12 1.5(14) .
C10 C11 C12 C13 -1.9(14) .
C11 C12 C13 C14 0.4(13) .
C12 C13 C14 C9 1.6(11) .
C10 C9 C14 C13 -1.9(10) .
C8 C9 C14 C13 178.6(6) .
Cu1 O5 C15 N1 170.5(6) .
C16 N1 C15 O5 0.2(13) .
C17 N1 C15 O5 -179.3(8) .
